data_1547396
loop_
_publ_author_name
'Liu, Bingxian'
'Hu, Panjie'
'Zhang, Ying'
'Li, Yunyun'
'Bai, Dachang'
'Li, Xingwei'

_publ_section_title
;
 Rh(III)-Catalyzed Diastereodivergent Spiroannulation of Cyclic Imines
 with Activated Alkenes.
;
_journal_issue 19
_journal_name_full 'Organic letters'
_journal_page_first 5402
_journal_page_last 5405
_journal_paper_doi 10.1021/acs.orglett.7b02678
_journal_volume 19
_journal_year 2017
_chemical_formula_moiety 'C24 H18 F3 N O3 S'
_chemical_formula_sum 'C24 H18 F3 N O3 S'
_chemical_formula_weight 457.45
_space_group_crystal_system monoclinic
_space_group_IT_number 14
_space_group_name_Hall '-P 2yn'
_space_group_name_H-M_alt 'P 1 21/n 1'
_symmetry_space_group_name_Hall '-P 2yn'
_symmetry_space_group_name_H-M 'P 1 21/n 1'
_atom_sites_solution_hydrogens geom
_audit_creation_method SHELXL-2014/7
_cell_angle_alpha 90
_cell_angle_beta 104.430(3)
_cell_angle_gamma 90
_cell_formula_units_Z 4
_cell_length_a 11.3446(4)
_cell_length_b 15.1444(5)
_cell_length_c 13.1535(4)
_cell_measurement_reflns_used 3328
_cell_measurement_temperature 293(2)
_cell_measurement_theta_max 70.7530
_cell_measurement_theta_min 4.5290
_cell_volume 2188.57(13)
_computing_cell_refinement 'CrysAlisPro 1.171.38.43f (Rigaku OD, 2015)'
_computing_data_collection 'CrysAlisPro 1.171.38.43f (Rigaku OD, 2015)'
_computing_data_reduction 'CrysAlisPro 1.171.38.43f (Rigaku OD, 2015)'
_computing_structure_refinement 'SHELXL-2014/7 (Sheldrick, 2014)'
_computing_structure_solution 'SHELXL-2014/7 (Sheldrick, 2014)'
_diffrn_ambient_temperature 293(2)
_diffrn_measured_fraction_theta_full 0.999
_diffrn_measured_fraction_theta_max 0.980
_diffrn_measurement_device_type 'SuperNova, Dual, Cu at zero, EosS2'
_diffrn_measurement_method '\w scans'
_diffrn_radiation_type CuK\a
_diffrn_radiation_wavelength 1.54184
_diffrn_reflns_av_R_equivalents 0.0487
_diffrn_reflns_av_unetI/netI 0.0519
_diffrn_reflns_Laue_measured_fraction_full 0.999
_diffrn_reflns_Laue_measured_fraction_max 0.980
_diffrn_reflns_limit_h_max 12
_diffrn_reflns_limit_h_min -13
_diffrn_reflns_limit_k_max 18
_diffrn_reflns_limit_k_min -18
_diffrn_reflns_limit_l_max 13
_diffrn_reflns_limit_l_min -16
_diffrn_reflns_number 12403
_diffrn_reflns_point_group_measured_fraction_full 0.999
_diffrn_reflns_point_group_measured_fraction_max 0.980
_diffrn_reflns_theta_full 67.684
_diffrn_reflns_theta_max 72.607
_diffrn_reflns_theta_min 4.536
_exptl_absorpt_coefficient_mu 1.776
_exptl_absorpt_correction_T_max 0.808
_exptl_absorpt_correction_T_min 0.742
_exptl_absorpt_correction_type multi-scan
_exptl_absorpt_process_details
;
CrysAlisPro 1.171.38.43f (Rigaku Oxford Diffraction, 2015)
Empirical absorption correction using spherical harmonics,
 implemented in SCALE3 ABSPACK scaling algorithm.
;
_exptl_crystal_colour colorless
_exptl_crystal_density_diffrn 1.388
_exptl_crystal_description block
_exptl_crystal_F_000 944
_exptl_crystal_size_max 0.19
_exptl_crystal_size_mid 0.14
_exptl_crystal_size_min 0.12
_refine_diff_density_max 0.342
_refine_diff_density_min -0.374
_refine_diff_density_rms 0.055
_refine_ls_extinction_method none
_refine_ls_goodness_of_fit_ref 1.028
_refine_ls_hydrogen_treatment constr
_refine_ls_matrix_type full
_refine_ls_number_parameters 290
_refine_ls_number_reflns 4259
_refine_ls_number_restraints 0
_refine_ls_restrained_S_all 1.028
_refine_ls_R_factor_all 0.0735
_refine_ls_R_factor_gt 0.0595
_refine_ls_shift/su_max 0.001
_refine_ls_shift/su_mean 0.000
_refine_ls_structure_factor_coef Fsqd
_refine_ls_weighting_details 'w=1/[\s^2^(Fo^2^)+(0.1000P)^2^] where P=(Fo^2^+2Fc^2^)/3'
_refine_ls_weighting_scheme calc
_refine_ls_wR_factor_gt 0.1596
_refine_ls_wR_factor_ref 0.1727
_reflns_Friedel_coverage 0.000
_reflns_number_gt 3473
_reflns_number_total 4259
_reflns_threshold_expression 'I > 2\s(I)'
_cod_data_source_file ol7b02678_si_002.cif
_cod_data_source_block 424-5-2-1
_cod_depositor_comments 'Adding full bibliography for 1547395--1547397.cif.'
_cod_database_code 1547396
_shelx_shelxl_version_number 2014/7
_shelx_space_group_comment
;
The symmetry employed for this shelxl refinement is uniquely defined
by the following loop, which should always be used as a source of
symmetry information in preference to the above space-group names.
They are only intended as comments.
;

loop_
_space_group_symop_operation_xyz
'x, y, z'
'-x+1/2, y+1/2, -z+1/2'
'-x, -y, -z'
'x-1/2, -y-1/2, z-1/2'

loop_
_atom_site_label
_atom_site_type_symbol
_atom_site_fract_x
_atom_site_fract_y
_atom_site_fract_z
_atom_site_U_iso_or_equiv
_atom_site_adp_type
_atom_site_occupancy
_atom_site_site_symmetry_order
_atom_site_calc_flag
_atom_site_refinement_flags_posn
_atom_site_refinement_flags_adp
S8 S 0.47351(5) 0.29698(4) 0.30948(4) 0.0421(2) Uani 1 1 d . .
O19 O 0.65169(17) 0.50388(13) 0.52683(16) 0.0540(5) Uani 1 1 d . .
F21 F 0.6831(2) 0.36036(17) 0.82783(14) 0.0942(8) Uani 1 1 d . .
O24 O 0.3515(2) 0.27072(18) 0.26530(18) 0.0758(7) Uani 1 1 d . .
F22 F 0.5599(3) 0.46513(18) 0.82677(15) 0.0966(8) Uani 1 1 d . .
N9 N 0.4867(2) 0.34871(15) 0.41938(15) 0.0472(5) Uani 1 1 d . .
H9 H 0.4617 0.4021 0.4218 0.057 Uiso 1 1 calc R U
F23 F 0.7150(2) 0.4846(2) 0.76508(16) 0.1037(9) Uani 1 1 d . .
O25 O 0.5281(3) 0.34269(19) 0.2397(2) 0.0844(8) Uani 1 1 d . .
C26 C 0.7969(2) 0.40467(17) 0.49571(18) 0.0423(5) Uani 1 1 d . .
C1 C 0.5447(2) 0.29864(16) 0.51569(17) 0.0388(5) Uani 1 1 d . .
C10 C 0.6344(2) 0.36028(16) 0.59472(16) 0.0369(5) Uani 1 1 d . .
H10 H 0.6987 0.3240 0.6389 0.044 Uiso 1 1 calc R U
C18 C 0.6927(2) 0.42904(16) 0.53847(17) 0.0404(5) Uani 1 1 d . .
C11 C 0.5557(2) 0.40012(18) 0.66372(17) 0.0441(6) Uani 1 1 d . .
H11 H 0.5146 0.4526 0.6280 0.053 Uiso 1 1 calc R U
C17 C 0.4545(2) 0.27307(19) 0.57848(19) 0.0458(6) Uani 1 1 d . .
C2 C 0.5989(2) 0.21877(17) 0.47590(18) 0.0420(5) Uani 1 1 d . .
C27 C 0.8710(2) 0.3317(2) 0.5296(2) 0.0496(6) Uani 1 1 d . .
H27 H 0.8528 0.2938 0.5791 0.059 Uiso 1 1 calc R U
C12 C 0.4609(2) 0.3298(2) 0.66158(19) 0.0485(6) Uani 1 1 d . .
C7 C 0.5642(2) 0.20872(17) 0.36845(18) 0.0432(5) Uani 1 1 d . .
C31 C 0.8267(3) 0.4599(2) 0.4205(2) 0.0535(6) Uani 1 1 d . .
H31 H 0.7789 0.5092 0.3965 0.064 Uiso 1 1 calc R U
C29 C 1.0000(3) 0.3696(2) 0.4157(2) 0.0562(7) Uani 1 1 d . .
C20 C 0.6281(3) 0.4274(2) 0.7705(2) 0.0613(8) Uani 1 1 d . .
C30 C 0.9255(3) 0.4420(2) 0.3820(2) 0.0602(7) Uani 1 1 d . .
H30 H 0.9433 0.4794 0.3318 0.072 Uiso 1 1 calc R U
C6 C 0.5984(3) 0.1375(2) 0.3165(2) 0.0627(8) Uani 1 1 d . .
H6 H 0.5735 0.1325 0.2439 0.075 Uiso 1 1 calc R U
C16 C 0.3704(3) 0.2044(2) 0.5570(3) 0.0621(8) Uani 1 1 d . .
H16 H 0.3654 0.1677 0.4994 0.074 Uiso 1 1 calc R U
C3 C 0.6718(3) 0.1542(2) 0.5358(2) 0.0576(7) Uani 1 1 d . .
H3 H 0.6967 0.1590 0.6085 0.069 Uiso 1 1 calc R U
C28 C 0.9709(3) 0.3148(2) 0.4906(2) 0.0573(7) Uani 1 1 d . .
H28 H 1.0196 0.2661 0.5149 0.069 Uiso 1 1 calc R U
C13 C 0.3833(3) 0.3168(3) 0.7284(3) 0.0680(9) Uani 1 1 d . .
H13 H 0.3861 0.3543 0.7849 0.082 Uiso 1 1 calc R U
C15 C 0.2955(3) 0.1922(3) 0.6223(4) 0.0790(11) Uani 1 1 d . .
H15 H 0.2387 0.1466 0.6095 0.095 Uiso 1 1 calc R U
C32 C 1.1080(3) 0.3524(3) 0.3723(3) 0.0804(11) Uani 1 1 d . .
H32A H 1.0813 0.3275 0.3033 0.121 Uiso 1 1 calc R U
H32B H 1.1619 0.3117 0.4173 0.121 Uiso 1 1 calc R U
H32C H 1.1501 0.4068 0.3687 0.121 Uiso 1 1 calc R U
C14 C 0.3037(3) 0.2478(3) 0.7084(3) 0.0831(12) Uani 1 1 d . .
H14 H 0.2535 0.2375 0.7533 0.100 Uiso 1 1 calc R U
C5 C 0.6709(4) 0.0742(2) 0.3770(3) 0.0812(12) Uani 1 1 d . .
H5 H 0.6962 0.0253 0.3451 0.097 Uiso 1 1 calc R U
C4 C 0.7061(4) 0.0834(2) 0.4852(3) 0.0798(12) Uani 1 1 d . .
H4 H 0.7546 0.0399 0.5249 0.096 Uiso 1 1 calc R U

loop_
_atom_site_aniso_label
_atom_site_aniso_U_11
_atom_site_aniso_U_22
_atom_site_aniso_U_33
_atom_site_aniso_U_23
_atom_site_aniso_U_13
_atom_site_aniso_U_12
S8 0.0497(3) 0.0428(4) 0.0294(3) 0.0015(2) 0.0012(2) 0.0088(2)
O19 0.0529(10) 0.0408(11) 0.0663(11) 0.0023(8) 0.0112(8) 0.0090(8)
F21 0.1217(18) 0.0924(17) 0.0456(10) -0.0023(10) -0.0220(11) 0.0190(14)
O24 0.0604(12) 0.0823(17) 0.0650(13) -0.0309(12) -0.0213(10) 0.0086(12)
F22 0.140(2) 0.0976(18) 0.0553(11) -0.0290(11) 0.0308(12) 0.0127(16)
N9 0.0601(12) 0.0369(12) 0.0351(10) -0.0038(8) -0.0062(9) 0.0149(9)
F23 0.1248(19) 0.118(2) 0.0594(12) -0.0324(12) 0.0067(12) -0.0595(17)
O25 0.115(2) 0.0760(18) 0.0797(15) 0.0349(13) 0.0570(15) 0.0340(15)
C26 0.0441(12) 0.0385(13) 0.0389(11) -0.0004(9) 0.0004(9) 0.0005(10)
C1 0.0417(11) 0.0363(12) 0.0321(10) -0.0022(8) -0.0030(9) 0.0027(9)
C10 0.0379(10) 0.0376(12) 0.0307(10) -0.0046(8) 0.0002(8) 0.0015(9)
C18 0.0396(11) 0.0393(13) 0.0364(11) -0.0035(9) -0.0017(9) 0.0015(10)
C11 0.0526(13) 0.0448(14) 0.0322(11) -0.0044(9) 0.0056(10) 0.0048(11)
C17 0.0396(11) 0.0469(15) 0.0464(13) 0.0008(10) 0.0023(10) 0.0016(10)
C2 0.0481(12) 0.0376(13) 0.0348(11) -0.0029(9) -0.0001(9) 0.0036(10)
C27 0.0492(13) 0.0481(15) 0.0492(13) 0.0092(11) 0.0081(11) 0.0070(12)
C12 0.0485(13) 0.0526(16) 0.0425(12) 0.0017(10) 0.0078(10) 0.0077(12)
C7 0.0533(13) 0.0389(13) 0.0321(11) -0.0021(9) 0.0007(9) 0.0065(11)
C31 0.0566(14) 0.0482(16) 0.0537(14) 0.0109(12) 0.0102(12) 0.0040(12)
C29 0.0536(14) 0.0544(17) 0.0617(16) -0.0140(13) 0.0164(13) -0.0075(13)
C20 0.083(2) 0.0571(19) 0.0390(13) -0.0132(12) 0.0068(13) -0.0020(16)
C30 0.0699(18) 0.0580(19) 0.0565(16) 0.0058(13) 0.0228(14) -0.0046(14)
C6 0.091(2) 0.0505(17) 0.0416(13) -0.0067(11) 0.0077(14) 0.0191(16)
C16 0.0553(15) 0.0548(19) 0.0711(19) 0.0010(14) 0.0062(14) -0.0097(14)
C3 0.0750(18) 0.0475(16) 0.0410(13) 0.0016(11) -0.0031(12) 0.0142(14)
C28 0.0516(14) 0.0492(17) 0.0690(17) 0.0015(13) 0.0110(13) 0.0080(13)
C13 0.0684(18) 0.077(2) 0.0659(18) 0.0083(16) 0.0305(15) 0.0100(17)
C15 0.0536(17) 0.074(3) 0.108(3) 0.017(2) 0.0177(18) -0.0087(16)
C32 0.066(2) 0.082(3) 0.103(3) -0.017(2) 0.0409(19) -0.0073(19)
C14 0.0656(19) 0.091(3) 0.105(3) 0.032(2) 0.044(2) 0.011(2)
C5 0.123(3) 0.053(2) 0.0610(18) -0.0070(14) 0.0091(19) 0.037(2)
C4 0.113(3) 0.056(2) 0.0572(17) 0.0027(14) -0.0026(18) 0.041(2)

loop_
_atom_type_symbol
_atom_type_description
_atom_type_scat_dispersion_real
_atom_type_scat_dispersion_imag
_atom_type_scat_source
C C 0.0181 0.0091 'International Tables Vol C Tables 4.2.6.8 and 6.1.1.4'
H H 0.0000 0.0000 'International Tables Vol C Tables 4.2.6.8 and 6.1.1.4'
F F 0.0727 0.0534 'International Tables Vol C Tables 4.2.6.8 and 6.1.1.4'
N N 0.0311 0.0180 'International Tables Vol C Tables 4.2.6.8 and 6.1.1.4'
O O 0.0492 0.0322 'International Tables Vol C Tables 4.2.6.8 and 6.1.1.4'
S S 0.3331 0.5567 'International Tables Vol C Tables 4.2.6.8 and 6.1.1.4'

loop_
_geom_angle_atom_site_label_1
_geom_angle_atom_site_label_2
_geom_angle_atom_site_label_3
_geom_angle
O25 S8 O24 114.42(18)
O25 S8 N9 112.68(16)
O24 S8 N9 111.45(13)
O25 S8 C7 111.03(14)
O24 S8 C7 111.99(15)
N9 S8 C7 93.47(11)
C1 N9 S8 116.02(16)
C1 N9 H9 122.0
S8 N9 H9 122.0
C27 C26 C31 117.9(3)
C27 C26 C18 123.6(2)
C31 C26 C18 118.5(2)
N9 C1 C2 104.24(18)
N9 C1 C17 112.4(2)
C2 C1 C17 111.9(2)
N9 C1 C10 109.77(19)
C2 C1 C10 116.94(19)
C17 C1 C10 101.87(18)
C18 C10 C11 113.8(2)
C18 C10 C1 111.98(18)
C11 C10 C1 104.28(18)
C18 C10 H10 108.9
C11 C10 H10 108.9
C1 C10 H10 108.9
O19 C18 C26 120.0(2)
O19 C18 C10 119.9(2)
C26 C18 C10 120.0(2)
C20 C11 C12 115.7(2)
C20 C11 C10 113.3(2)
C12 C11 C10 103.1(2)
C20 C11 H11 108.1
C12 C11 H11 108.1
C10 C11 H11 108.1
C12 C17 C16 121.7(3)
C12 C17 C1 111.3(2)
C16 C17 C1 127.0(3)
C7 C2 C3 118.7(2)
C7 C2 C1 114.0(2)
C3 C2 C1 127.1(2)
C28 C27 C26 121.0(3)
C28 C27 H27 119.5
C26 C27 H27 119.5
C17 C12 C13 119.4(3)
C17 C12 C11 110.6(2)
C13 C12 C11 130.0(3)
C2 C7 C6 123.3(2)
C2 C7 S8 110.93(19)
C6 C7 S8 125.8(2)
C30 C31 C26 120.5(3)
C30 C31 H31 119.8
C26 C31 H31 119.8
C30 C29 C28 117.7(3)
C30 C29 C32 120.5(3)
C28 C29 C32 121.8(3)
F21 C20 F22 105.7(3)
F21 C20 F23 106.3(3)
F22 C20 F23 107.0(3)
F21 C20 C11 113.2(3)
F22 C20 C11 112.5(3)
F23 C20 C11 111.7(3)
C31 C30 C29 122.0(3)
C31 C30 H30 119.0
C29 C30 H30 119.0
C5 C6 C7 117.3(3)
C5 C6 H6 121.4
C7 C6 H6 121.4
C15 C16 C17 118.5(3)
C15 C16 H16 120.8
C17 C16 H16 120.8
C4 C3 C2 118.5(3)
C4 C3 H3 120.8
C2 C3 H3 120.8
C27 C28 C29 121.0(3)
C27 C28 H28 119.5
C29 C28 H28 119.5
C14 C13 C12 118.4(4)
C14 C13 H13 120.8
C12 C13 H13 120.8
C16 C15 C14 120.2(3)
C16 C15 H15 119.9
C14 C15 H15 119.9
C29 C32 H32A 109.5
C29 C32 H32B 109.5
H32A C32 H32B 109.5
C29 C32 H32C 109.5
H32A C32 H32C 109.5
H32B C32 H32C 109.5
C13 C14 C15 121.7(3)
C13 C14 H14 119.1
C15 C14 H14 119.1
C6 C5 C4 119.9(3)
C6 C5 H5 120.0
C4 C5 H5 120.0
C3 C4 C5 122.3(3)
C3 C4 H4 118.9
C5 C4 H4 118.9

loop_
_geom_bond_atom_site_label_1
_geom_bond_atom_site_label_2
_geom_bond_distance
S8 O25 1.410(2)
S8 O24 1.418(2)
S8 N9 1.618(2)
S8 C7 1.746(2)
O19 C18 1.220(3)
F21 C20 1.324(4)
F22 C20 1.326(4)
N9 C1 1.482(3)
N9 H9 0.8600
F23 C20 1.327(4)
C26 C27 1.392(4)
C26 C31 1.400(4)
C26 C18 1.477(3)
C1 C2 1.509(3)
C1 C17 1.516(3)
C1 C10 1.569(3)
C10 C18 1.521(3)
C10 C11 1.546(3)
C10 H10 0.9800
C11 C20 1.498(3)
C11 C12 1.509(4)
C11 H11 0.9800
C17 C12 1.378(4)
C17 C16 1.392(4)
C2 C7 1.378(3)
C2 C3 1.392(4)
C27 C28 1.379(4)
C27 H27 0.9300
C12 C13 1.404(4)
C7 C6 1.383(4)
C31 C30 1.367(4)
C31 H31 0.9300
C29 C30 1.387(5)
C29 C28 1.389(4)
C29 C32 1.498(4)
C30 H30 0.9300
C6 C5 1.379(4)
C6 H6 0.9300
C16 C15 1.363(5)
C16 H16 0.9300
C3 C4 1.368(4)
C3 H3 0.9300
C28 H28 0.9300
C13 C14 1.363(6)
C13 H13 0.9300
C15 C14 1.395(6)
C15 H15 0.9300
C32 H32A 0.9600
C32 H32B 0.9600
C32 H32C 0.9600
C14 H14 0.9300
C5 C4 1.387(5)
C5 H5 0.9300
C4 H4 0.9300

loop_
_geom_torsion_atom_site_label_1
_geom_torsion_atom_site_label_2
_geom_torsion_atom_site_label_3
_geom_torsion_atom_site_label_4
_geom_torsion
O25 S8 N9 C1 -124.1(2)
O24 S8 N9 C1 105.7(2)
C7 S8 N9 C1 -9.6(2)
S8 N9 C1 C2 12.4(3)
S8 N9 C1 C17 -109.0(2)
S8 N9 C1 C10 138.36(18)
N9 C1 C10 C18 -32.1(3)
C2 C1 C10 C18 86.3(3)
C17 C1 C10 C18 -151.4(2)
N9 C1 C10 C11 91.3(2)
C2 C1 C10 C11 -150.3(2)
C17 C1 C10 C11 -28.0(2)
C27 C26 C18 O19 160.8(2)
C31 C26 C18 O19 -16.1(3)
C27 C26 C18 C10 -20.7(3)
C31 C26 C18 C10 162.4(2)
C11 C10 C18 O19 -19.4(3)
C1 C10 C18 O19 98.5(3)
C11 C10 C18 C26 162.05(19)
C1 C10 C18 C26 -80.0(2)
C18 C10 C11 C20 -83.5(3)
C1 C10 C11 C20 154.2(2)
C18 C10 C11 C12 150.67(19)
C1 C10 C11 C12 28.4(2)
N9 C1 C17 C12 -99.7(2)
C2 C1 C17 C12 143.4(2)
C10 C1 C17 C12 17.7(3)
N9 C1 C17 C16 77.8(3)
C2 C1 C17 C16 -39.1(4)
C10 C1 C17 C16 -164.8(3)
N9 C1 C2 C7 -9.6(3)
C17 C1 C2 C7 112.1(3)
C10 C1 C2 C7 -130.9(2)
N9 C1 C2 C3 174.5(3)
C17 C1 C2 C3 -63.8(4)
C10 C1 C2 C3 53.2(4)
C31 C26 C27 C28 0.4(4)
C18 C26 C27 C28 -176.6(3)
C16 C17 C12 C13 1.9(4)
C1 C17 C12 C13 179.6(3)
C16 C17 C12 C11 -177.4(3)
C1 C17 C12 C11 0.2(3)
C20 C11 C12 C17 -142.8(3)
C10 C11 C12 C17 -18.5(3)
C20 C11 C12 C13 38.0(4)
C10 C11 C12 C13 162.3(3)
C3 C2 C7 C6 -0.1(5)
C1 C2 C7 C6 -176.4(3)
C3 C2 C7 S8 180.0(2)
C1 C2 C7 S8 3.6(3)
O25 S8 C7 C2 119.2(2)
O24 S8 C7 C2 -111.5(2)
N9 S8 C7 C2 3.3(2)
O25 S8 C7 C6 -60.7(3)
O24 S8 C7 C6 68.6(3)
N9 S8 C7 C6 -176.6(3)
C27 C26 C31 C30 0.1(4)
C18 C26 C31 C30 177.2(3)
C12 C11 C20 F21 55.6(4)
C10 C11 C20 F21 -63.2(4)
C12 C11 C20 F22 -64.1(4)
C10 C11 C20 F22 177.0(3)
C12 C11 C20 F23 175.5(3)
C10 C11 C20 F23 56.7(4)
C26 C31 C30 C29 -0.4(5)
C28 C29 C30 C31 0.1(5)
C32 C29 C30 C31 -179.6(3)
C2 C7 C6 C5 0.0(5)
S8 C7 C6 C5 179.9(3)
C12 C17 C16 C15 -2.0(5)
C1 C17 C16 C15 -179.3(3)
C7 C2 C3 C4 0.1(5)
C1 C2 C3 C4 175.8(3)
C26 C27 C28 C29 -0.7(5)
C30 C29 C28 C27 0.4(5)
C32 C29 C28 C27 -179.9(3)
C17 C12 C13 C14 0.0(5)
C11 C12 C13 C14 179.2(3)
C17 C16 C15 C14 0.1(5)
C12 C13 C14 C15 -1.9(6)
C16 C15 C14 C13 1.8(6)
C7 C6 C5 C4 0.3(6)
C2 C3 C4 C5 0.2(7)
C6 C5 C4 C3 -0.3(7)
